data_7705722
loop_
_publ_author_name
'Su, Sen-Da'
'Li, Jia-Xin'
'Xu, Fan'
'Wang, Chen-Xiao'
'Wang, Kai'
'Li, Yan'
'Zhang, Shu-Hua'
'Zhang, Xiu-Qing'
'Zhang, Yi-Quan'
'Liang, Fu-Pei'

_publ_section_title
;
 Dy<sup>III</sup> single-molecule magnets from ligands incorporating both
 amine and acylhydrazine Schiff base groups: the centrosymmetric
 {Dy<sub>2</sub>} displaying dual magnetic relaxation behaviors.
;
_journal_issue 44
_journal_name_full 'Dalton transactions (Cambridge, England : 2003)'
_journal_page_first 15739
_journal_page_last 15749
_journal_paper_doi 10.1039/c9dt04434e
_journal_volume 49
_journal_year 2020
_chemical_formula_moiety 'C36 H42 Dy2 N8 O12'
_chemical_formula_sum 'C36 H42 Dy2 N8 O12'
_chemical_formula_weight 1103.77
_space_group_crystal_system triclinic
_space_group_IT_number 2
_space_group_name_Hall '-P 1'
_space_group_name_H-M_alt 'P -1'
_atom_sites_solution_hydrogens mixed
_atom_sites_solution_primary dual
_audit_creation_date 2020-10-15
_audit_creation_method
;
Olex2 1.3
(compiled 2020.07.31 svn.rc2a77460 for OlexSys, GUI svn.r6145)
;
_audit_update_record
;
2020-10-15 deposited with the CCDC.	2020-10-19 downloaded from the CCDC.
;
_cell_angle_alpha 109.736(4)
_cell_angle_beta 100.143(4)
_cell_angle_gamma 90.382(5)
_cell_formula_units_Z 1
_cell_length_a 9.4383(5)
_cell_length_b 10.7965(6)
_cell_length_c 11.0469(4)
_cell_measurement_reflns_used 3088
_cell_measurement_temperature 298.15
_cell_measurement_theta_max 27.3650
_cell_measurement_theta_min 3.6350
_cell_volume 1040.34(9)
_computing_cell_refinement
;
CrysAlisPro, Agilent Technologies,
Version 1.171.37.35 (release 13-08-2014 CrysAlis171 .NET)
(compiled Aug 13 2014,18:06:01)
;
_computing_data_collection
;
CrysAlisPro, Agilent Technologies,
Version 1.171.37.35 (release 13-08-2014 CrysAlis171 .NET)
(compiled Aug 13 2014,18:06:01)
;
_computing_data_reduction
;
CrysAlisPro, Agilent Technologies,
Version 1.171.37.35 (release 13-08-2014 CrysAlis171 .NET)
(compiled Aug 13 2014,18:06:01)
;
_computing_molecular_graphics 'Olex2 1.3 (Dolomanov et al., 2009)'
_computing_publication_material 'Olex2 1.3 (Dolomanov et al., 2009)'
_computing_structure_refinement 'SHELXL 2018/3 (Sheldrick, 2015)'
_computing_structure_solution 'XT (Sheldrick, 2015)'
_diffrn_ambient_temperature 298.15
_diffrn_detector 'CCD plate'
_diffrn_detector_area_resol_mean 16.0233
_diffrn_detector_type Eos
_diffrn_measured_fraction_theta_full 0.997
_diffrn_measured_fraction_theta_max 0.997
_diffrn_measurement_details
;
#__ type_ start__ end____ width___ exp.time_
  1 omega  -25.00   76.00   1.0000    2.0000
omega____ theta____ kappa____ phi______ frames
    -       18.6266   19.0000    0.0000 101

#__ type_ start__ end____ width___ exp.time_
  2 omega    2.00   77.00   1.0000    2.0000
omega____ theta____ kappa____ phi______ frames
    -       18.6266   57.0000   60.0000 75

#__ type_ start__ end____ width___ exp.time_
  3 omega   25.00   61.00   1.0000    2.0000
omega____ theta____ kappa____ phi______ frames
    -       18.6266  -99.0000  -60.0000 36

#__ type_ start__ end____ width___ exp.time_
  4 omega   70.00   95.00   1.0000    2.0000
omega____ theta____ kappa____ phi______ frames
    -       18.6266 -178.0000  -90.0000 25

#__ type_ start__ end____ width___ exp.time_
  5 omega  -54.00   31.00   1.0000    2.0000
omega____ theta____ kappa____ phi______ frames
    -       18.6266  -19.0000  150.0000 85

#__ type_ start__ end____ width___ exp.time_
  6 omega  -11.00   35.00   1.0000    2.0000
omega____ theta____ kappa____ phi______ frames
    -       18.6266   77.0000  150.0000 46
;
_diffrn_measurement_device 'four-circle diffractometer'
_diffrn_measurement_device_type 'SuperNova, Single source at offset, Eos'
_diffrn_measurement_method '\w scans'
_diffrn_orient_matrix_UB_11 0.0744331000
_diffrn_orient_matrix_UB_12 0.0196303000
_diffrn_orient_matrix_UB_13 0.0239382000
_diffrn_orient_matrix_UB_21 0.0171005000
_diffrn_orient_matrix_UB_22 -0.0662893000
_diffrn_orient_matrix_UB_23 -0.0277832000
_diffrn_orient_matrix_UB_31 0.0050673000
_diffrn_orient_matrix_UB_32 0.0108139000
_diffrn_orient_matrix_UB_33 -0.0590061000
_diffrn_radiation_monochromator mirror
_diffrn_radiation_probe x-ray
_diffrn_radiation_type MoK\a
_diffrn_radiation_wavelength 0.71073
_diffrn_reflns_av_R_equivalents 0.0257
_diffrn_reflns_av_unetI/netI 0.0476
_diffrn_reflns_Laue_measured_fraction_full 0.997
_diffrn_reflns_Laue_measured_fraction_max 0.997
_diffrn_reflns_limit_h_max 9
_diffrn_reflns_limit_h_min -11
_diffrn_reflns_limit_k_max 11
_diffrn_reflns_limit_k_min -12
_diffrn_reflns_limit_l_max 13
_diffrn_reflns_limit_l_min -12
_diffrn_reflns_number 6673
_diffrn_reflns_point_group_measured_fraction_full 0.997
_diffrn_reflns_point_group_measured_fraction_max 0.997
_diffrn_reflns_theta_full 24.999
_diffrn_reflns_theta_max 24.999
_diffrn_reflns_theta_min 3.335
_diffrn_source 'SuperNova (Mo) X-ray Source'
_exptl_absorpt_coefficient_mu 3.632
_exptl_absorpt_correction_T_max 1.00000
_exptl_absorpt_correction_T_min 0.83090
_exptl_absorpt_correction_type multi-scan
_exptl_absorpt_process_details
;
CrysAlisPro, Agilent Technologies,
Version 1.171.37.35 (release 13-08-2014 CrysAlis171 .NET)
(compiled Aug 13 2014,18:06:01)
Empirical absorption correction using spherical harmonics,
 implemented in SCALE3 ABSPACK scaling algorithm.
;
_exptl_crystal_colour yellow
_exptl_crystal_colour_primary yellow
_exptl_crystal_density_diffrn 1.762
_exptl_crystal_description block
_exptl_crystal_F_000 542
_exptl_crystal_size_max 0.2
_exptl_crystal_size_mid 0.08
_exptl_crystal_size_min 0.06
_refine_diff_density_max 0.745
_refine_diff_density_min -0.509
_refine_diff_density_rms 0.100
_refine_ls_extinction_method none
_refine_ls_goodness_of_fit_ref 1.040
_refine_ls_hydrogen_treatment mixed
_refine_ls_matrix_type full
_refine_ls_number_parameters 276
_refine_ls_number_reflns 3644
_refine_ls_number_restraints 3
_refine_ls_restrained_S_all 1.041
_refine_ls_R_factor_all 0.0324
_refine_ls_R_factor_gt 0.0273
_refine_ls_shift/su_max 0.001
_refine_ls_shift/su_mean 0.000
_refine_ls_structure_factor_coef Fsqd
_refine_ls_weighting_details 'w=1/[\s^2^(Fo^2^)+(0.0180P)^2^] where P=(Fo^2^+2Fc^2^)/3'
_refine_ls_weighting_scheme calc
_refine_ls_wR_factor_gt 0.0522
_refine_ls_wR_factor_ref 0.0543
_reflns_Friedel_coverage 0.000
_reflns_number_gt 3292
_reflns_number_total 3644
_reflns_threshold_expression 'I > 2\s(I)'
_cod_data_source_file c9dt04434e2.cif
_cod_data_source_block sr170522-5
_cod_depositor_comments 'Adding full bibliography for 7705722--7705724.cif.'
_cod_database_code 7705722
_shelx_shelxl_version_number 2018/3
_chemical_oxdiff_formula 'C1 H1 O1 N1 Dy1'
_shelx_space_group_comment
;
The symmetry employed for this shelxl refinement is uniquely defined
by the following loop, which should always be used as a source of
symmetry information in preference to the above space-group names.
They are only intended as comments.
;
_shelx_estimated_absorpt_t_max 0.812
_shelx_estimated_absorpt_t_min 0.530
_reflns_odcompleteness_completeness 99.76
_reflns_odcompleteness_iscentric 1
_reflns_odcompleteness_theta 26.32
_olex2_refinement_description
;
1. Fixed Uiso
 At 1.2 times of:
  All C(H) groups
 At 1.5 times of:
  All C(H,H,H) groups, All O(H) groups
2. Restrained distances
 O6-H6
 0.85 with sigma of 0.01
 C18-H6
 1.942172 with sigma of 0.02
 Dy1-H6
 2.968842 with sigma of 0.02
3.a Aromatic/amide H refined with riding coordinates:
 C2(H2), C3(H3), C4(H4), C5(H5), C8(H8), C10(H10), C11(H11), C12(H12), C13(H13)
3.b Idealised Me refined as rotating group:
 C15(H15A,H15B,H15C), C17(H17A,H17B,H17C), C18(H18A,H18B,H18C)
;
_olex2_submission_special_instructions 'No special instructions were received'

loop_
_space_group_symop_operation_xyz
'x, y, z'
'-x, -y, -z'

loop_
_atom_site_label
_atom_site_type_symbol
_atom_site_fract_x
_atom_site_fract_y
_atom_site_fract_z
_atom_site_U_iso_or_equiv
_atom_site_adp_type
_atom_site_occupancy
_atom_site_site_symmetry_order
_atom_site_calc_flag
_atom_site_refinement_flags_posn
_atom_site_refinement_flags_adp
_atom_site_refinement_flags_occupancy
_atom_site_disorder_assembly
_atom_site_disorder_group
Dy1 Dy 0.52414(2) 0.60480(2) 0.69937(2) 0.02648(7) Uani 1 1 d D . . . .
O1 O 0.6682(3) 0.4272(3) 0.6855(2) 0.0315(7) Uani 1 1 d . . . . .
O2 O 0.3716(3) 0.4531(3) 0.5182(2) 0.0327(7) Uani 1 1 d . . . . .
O3 O 0.2587(3) 0.3038(3) 0.3363(2) 0.0420(8) Uani 1 1 d . . . . .
O4 O 0.6622(3) 0.6866(3) 0.9169(2) 0.0400(8) Uani 1 1 d . . . . .
O5 O 0.5548(3) 0.8360(3) 0.8477(2) 0.0406(8) Uani 1 1 d . . . . .
O6 O 0.3968(3) 0.7277(3) 0.5729(2) 0.0396(8) Uani 1 1 d D . . . .
H6 H 0.351(4) 0.6836(18) 0.4950(18) 0.059 Uiso 1 1 d D U . . .
N1 N 0.6275(5) 0.1229(5) 0.8475(4) 0.0550(12) Uani 1 1 d . . . . .
H1A H 0.573(6) 0.188(5) 0.867(5) 0.08(2) Uiso 1 1 d . . . . .
H1B H 0.613(5) 0.036(5) 0.864(4) 0.067(15) Uiso 1 1 d . . . . .
N2 N 0.5527(4) 0.3535(3) 0.8199(3) 0.0344(9) Uani 1 1 d . . . . .
N3 N 0.4620(4) 0.4512(3) 0.8093(3) 0.0312(8) Uani 1 1 d . . . . .
N4 N 0.2903(4) 0.6428(3) 0.7954(3) 0.0308(8) Uani 1 1 d . . . . .
C1 C 0.7376(5) 0.1357(4) 0.7861(4) 0.0376(11) Uani 1 1 d . . . . .
C2 C 0.8329(5) 0.0348(5) 0.7600(4) 0.0524(13) Uani 1 1 d . . . . .
H2 H 0.817422 -0.039510 0.781833 0.063 Uiso 1 1 calc R U . . .
C3 C 0.9483(6) 0.0440(6) 0.7030(5) 0.0616(15) Uani 1 1 d . . . . .
H3 H 1.009478 -0.024417 0.685903 0.074 Uiso 1 1 calc R U . . .
C4 C 0.9751(6) 0.1535(6) 0.6705(5) 0.0692(17) Uani 1 1 d . . . . .
H4 H 1.056029 0.160982 0.635352 0.083 Uiso 1 1 calc R U . . .
C5 C 0.8801(5) 0.2512(5) 0.6908(4) 0.0486(13) Uani 1 1 d . . . . .
H5 H 0.896538 0.323619 0.666287 0.058 Uiso 1 1 calc R U . . .
C6 C 0.7599(5) 0.2456(4) 0.7471(4) 0.0332(10) Uani 1 1 d . . . . .
C7 C 0.6564(4) 0.3492(4) 0.7524(3) 0.0305(10) Uani 1 1 d . . . . .
C8 C 0.3553(5) 0.4638(4) 0.8693(4) 0.0355(10) Uani 1 1 d . . . . .
H8 H 0.341979 0.410171 0.917505 0.043 Uiso 1 1 calc R U . . .
C9 C 0.2555(5) 0.5643(4) 0.8601(4) 0.0348(10) Uani 1 1 d . . . . .
C10 C 0.1323(5) 0.5747(5) 0.9124(4) 0.0488(13) Uani 1 1 d . . . . .
H10 H 0.112555 0.519507 0.957206 0.059 Uiso 1 1 calc R U . . .
C11 C 0.0389(5) 0.6679(6) 0.8973(5) 0.0584(15) Uani 1 1 d . . . . .
H11 H -0.046253 0.675354 0.929868 0.070 Uiso 1 1 calc R U . . .
C12 C 0.0728(5) 0.7492(5) 0.8339(4) 0.0518(13) Uani 1 1 d . . . . .
H12 H 0.012183 0.814065 0.823902 0.062 Uiso 1 1 calc R U . . .
C13 C 0.1990(5) 0.7339(5) 0.7845(4) 0.0433(12) Uani 1 1 d . . . . .
H13 H 0.221365 0.789940 0.741497 0.052 Uiso 1 1 calc R U . . .
C14 C 0.2645(5) 0.3718(5) 0.4545(4) 0.0387(11) Uani 1 1 d . . . . .
C15 C 0.1433(6) 0.3564(7) 0.5204(5) 0.089(2) Uani 1 1 d . . . . .
H15A H 0.124952 0.441175 0.578205 0.133 Uiso 1 1 calc R U . . .
H15B H 0.169037 0.299205 0.569856 0.133 Uiso 1 1 calc R U . . .
H15C H 0.058042 0.318927 0.455485 0.133 Uiso 1 1 calc R U . . .
C16 C 0.6383(5) 0.8056(4) 0.9338(4) 0.0345(10) Uani 1 1 d . . . . .
C17 C 0.7104(6) 0.9116(5) 1.0563(4) 0.0592(15) Uani 1 1 d . . . . .
H17A H 0.726847 0.877466 1.126936 0.089 Uiso 1 1 calc R U . . .
H17B H 0.649860 0.984005 1.076793 0.089 Uiso 1 1 calc R U . . .
H17C H 0.801051 0.941495 1.043910 0.089 Uiso 1 1 calc R U . . .
C18 C 0.4369(8) 0.8585(6) 0.5751(5) 0.093(2) Uani 1 1 d D . . . .
H18A H 0.488156 0.851139 0.505535 0.140 Uiso 1 1 calc R U . . .
H18B H 0.497634 0.906640 0.657665 0.140 Uiso 1 1 calc R U . . .
H18C H 0.351520 0.904271 0.563687 0.140 Uiso 1 1 calc R U . . .

loop_
_atom_site_aniso_label
_atom_site_aniso_U_11
_atom_site_aniso_U_22
_atom_site_aniso_U_33
_atom_site_aniso_U_23
_atom_site_aniso_U_13
_atom_site_aniso_U_12
Dy1 0.03304(12) 0.02282(12) 0.02571(11) 0.01086(8) 0.00601(8) 0.00288(9)
O1 0.0407(17) 0.0292(17) 0.0323(14) 0.0168(13) 0.0140(13) 0.0097(14)
O2 0.0363(17) 0.0301(18) 0.0319(14) 0.0126(13) 0.0034(13) -0.0061(14)
O3 0.0466(19) 0.040(2) 0.0353(16) 0.0076(14) 0.0079(14) -0.0087(16)
O4 0.056(2) 0.033(2) 0.0296(14) 0.0128(13) 0.0011(14) 0.0025(16)
O5 0.051(2) 0.0316(19) 0.0352(15) 0.0096(14) 0.0027(15) 0.0063(16)
O6 0.059(2) 0.0305(19) 0.0302(14) 0.0136(13) 0.0037(15) 0.0078(16)
N1 0.064(3) 0.042(3) 0.081(3) 0.039(3) 0.031(3) 0.011(3)
N2 0.042(2) 0.032(2) 0.0359(18) 0.0184(16) 0.0109(17) 0.0117(18)
N3 0.035(2) 0.031(2) 0.0309(18) 0.0142(15) 0.0076(16) 0.0062(17)
N4 0.034(2) 0.031(2) 0.0295(17) 0.0130(16) 0.0081(16) 0.0066(17)
C1 0.044(3) 0.031(3) 0.038(2) 0.015(2) 0.003(2) 0.005(2)
C2 0.057(3) 0.033(3) 0.075(3) 0.028(3) 0.013(3) 0.014(3)
C3 0.059(4) 0.054(4) 0.082(4) 0.032(3) 0.024(3) 0.025(3)
C4 0.064(4) 0.077(5) 0.095(4) 0.054(4) 0.039(3) 0.030(3)
C5 0.049(3) 0.044(3) 0.068(3) 0.034(3) 0.020(3) 0.014(3)
C6 0.037(3) 0.031(3) 0.033(2) 0.0142(19) 0.002(2) 0.003(2)
C7 0.037(2) 0.027(3) 0.025(2) 0.0087(18) 0.0000(19) 0.003(2)
C8 0.044(3) 0.036(3) 0.032(2) 0.0150(19) 0.014(2) 0.006(2)
C9 0.036(3) 0.038(3) 0.029(2) 0.0093(19) 0.0062(19) 0.005(2)
C10 0.045(3) 0.059(4) 0.053(3) 0.027(3) 0.020(2) 0.008(3)
C11 0.042(3) 0.076(4) 0.071(3) 0.033(3) 0.030(3) 0.022(3)
C12 0.044(3) 0.053(4) 0.061(3) 0.023(3) 0.011(3) 0.019(3)
C13 0.045(3) 0.043(3) 0.047(3) 0.021(2) 0.011(2) 0.013(2)
C14 0.037(3) 0.044(3) 0.037(2) 0.018(2) 0.005(2) -0.006(2)
C15 0.073(4) 0.128(6) 0.057(3) 0.013(4) 0.027(3) -0.041(4)
C16 0.041(3) 0.032(3) 0.030(2) 0.0087(19) 0.009(2) -0.005(2)
C17 0.074(4) 0.038(3) 0.052(3) 0.003(2) 0.001(3) -0.003(3)
C18 0.146(7) 0.060(4) 0.063(3) 0.030(3) -0.024(4) -0.009(5)

loop_
_atom_type_symbol
_atom_type_description
_atom_type_scat_dispersion_real
_atom_type_scat_dispersion_imag
_atom_type_scat_source
C C 0.0033 0.0016 'International Tables Vol C Tables 4.2.6.8 and 6.1.1.4'
H H 0.0000 0.0000 'International Tables Vol C Tables 4.2.6.8 and 6.1.1.4'
Dy Dy -0.1892 4.4098 'International Tables Vol C Tables 4.2.6.8 and 6.1.1.4'
N N 0.0061 0.0033 'International Tables Vol C Tables 4.2.6.8 and 6.1.1.4'
O O 0.0106 0.0060 'International Tables Vol C Tables 4.2.6.8 and 6.1.1.4'

loop_
_geom_angle_atom_site_label_1
_geom_angle_atom_site_label_2
_geom_angle_atom_site_label_3
_geom_angle
_geom_angle_site_symmetry_1
_geom_angle_site_symmetry_3
_geom_angle_publ_flag
O1 Dy1 O2 84.28(9) . . ?
O1 Dy1 O2 71.71(8) . 2_666 ?
O1 Dy1 O3 80.65(10) . 2_666 ?
O1 Dy1 O4 81.94(9) . . ?
O1 Dy1 O5 132.11(9) . . ?
O1 Dy1 O6 143.29(8) . . ?
O1 Dy1 N3 63.40(10) . . ?
O1 Dy1 N4 126.35(10) . . ?
O1 Dy1 C14 73.85(11) . 2_666 ?
O2 Dy1 O2 67.11(10) . 2_666 ?
O2 Dy1 O3 118.13(9) . 2_666 ?
O2 Dy1 O4 155.95(10) . . ?
O2 Dy1 O5 143.59(10) . . ?
O2 Dy1 O6 72.56(10) . . ?
O2 Dy1 N3 82.49(9) . . ?
O2 Dy1 N4 83.23(9) . . ?
O2 Dy1 C14 93.01(11) . 2_666 ?
O2 Dy1 C14 25.92(10) 2_666 2_666 ?
O3 Dy1 O2 51.14(8) 2_666 2_666 ?
O3 Dy1 O5 74.54(10) 2_666 . ?
O3 Dy1 N3 137.04(10) 2_666 . ?
O3 Dy1 N4 148.89(11) 2_666 . ?
O3 Dy1 C14 25.25(10) 2_666 2_666 ?
O4 Dy1 O2 125.81(9) . 2_666 ?
O4 Dy1 O3 78.89(9) . 2_666 ?
O4 Dy1 O5 53.68(9) . . ?
O4 Dy1 O6 128.46(10) . . ?
O4 Dy1 N3 73.73(10) . . ?
O4 Dy1 N4 89.19(10) . . ?
O4 Dy1 C14 101.90(11) . 2_666 ?
O5 Dy1 O2 117.69(9) . 2_666 ?
O5 Dy1 N3 112.15(9) . . ?
O5 Dy1 N4 75.26(10) . . ?
O5 Dy1 C14 96.49(12) . 2_666 ?
O6 Dy1 O2 73.15(9) . 2_666 ?
O6 Dy1 O3 85.59(10) . 2_666 ?
O6 Dy1 O5 74.86(9) . . ?
O6 Dy1 N3 137.34(11) . . ?
O6 Dy1 N4 79.53(10) . . ?
O6 Dy1 C14 79.24(11) . 2_666 ?
N3 Dy1 O2 127.62(10) . 2_666 ?
N3 Dy1 N4 63.31(10) . . ?
N3 Dy1 C14 137.25(12) . 2_666 ?
N4 Dy1 O2 144.33(9) . 2_666 ?
N4 Dy1 C14 158.60(11) . 2_666 ?
C7 O1 Dy1 121.8(2) . . ?
Dy1 O2 Dy1 112.89(10) . 2_666 ?
C14 O2 Dy1 88.6(2) . 2_666 ?
C14 O2 Dy1 158.4(2) . . ?
C14 O3 Dy1 99.4(3) . 2_666 ?
C16 O4 Dy1 94.4(2) . . ?
C16 O5 Dy1 91.1(3) . . ?
Dy1 O6 H6 117.6(14) . . ?
C18 O6 Dy1 127.8(3) . . ?
C18 O6 H6 107.6(14) . . ?
H1A N1 H1B 125(4) . . ?
C1 N1 H1A 117(4) . . ?
C1 N1 H1B 118(3) . . ?
C7 N2 N3 110.3(3) . . ?
N2 N3 Dy1 120.0(2) . . ?
C8 N3 Dy1 123.5(3) . . ?
C8 N3 N2 116.1(3) . . ?
C9 N4 Dy1 118.5(3) . . ?
C13 N4 Dy1 124.8(3) . . ?
C13 N4 C9 116.7(4) . . ?
N1 C1 C2 118.3(4) . . ?
N1 C1 C6 123.2(4) . . ?
C2 C1 C6 118.5(4) . . ?
C1 C2 H2 119.5 . . ?
C3 C2 C1 121.1(5) . . ?
C3 C2 H2 119.5 . . ?
C2 C3 H3 119.5 . . ?
C2 C3 C4 120.9(5) . . ?
C4 C3 H3 119.5 . . ?
C3 C4 H4 120.6 . . ?
C5 C4 C3 118.9(5) . . ?
C5 C4 H4 120.6 . . ?
C4 C5 H5 118.8 . . ?
C4 C5 C6 122.3(4) . . ?
C6 C5 H5 118.8 . . ?
C1 C6 C7 123.7(4) . . ?
C5 C6 C1 118.2(4) . . ?
C5 C6 C7 117.9(4) . . ?
O1 C7 N2 123.6(4) . . ?
O1 C7 C6 118.6(4) . . ?
N2 C7 C6 117.8(3) . . ?
N3 C8 H8 120.8 . . ?
N3 C8 C9 118.4(4) . . ?
C9 C8 H8 120.8 . . ?
N4 C9 C8 116.0(4) . . ?
N4 C9 C10 123.0(4) . . ?
C10 C9 C8 121.0(4) . . ?
C9 C10 H10 120.5 . . ?
C9 C10 C11 118.9(4) . . ?
C11 C10 H10 120.5 . . ?
C10 C11 H11 120.5 . . ?
C12 C11 C10 119.0(4) . . ?
C12 C11 H11 120.5 . . ?
C11 C12 H12 120.5 . . ?
C11 C12 C13 118.9(5) . . ?
C13 C12 H12 120.5 . . ?
N4 C13 C12 123.4(4) . . ?
N4 C13 H13 118.3 . . ?
C12 C13 H13 118.3 . . ?
O2 C14 C15 119.9(4) . . ?
O3 C14 O2 120.7(4) . . ?
O3 C14 C15 119.4(4) . . ?
C14 C15 H15A 109.5 . . ?
C14 C15 H15B 109.5 . . ?
C14 C15 H15C 109.5 . . ?
H15A C15 H15B 109.5 . . ?
H15A C15 H15C 109.5 . . ?
H15B C15 H15C 109.5 . . ?
O4 C16 C17 119.9(4) . . ?
O5 C16 O4 120.6(4) . . ?
O5 C16 C17 119.5(4) . . ?
C16 C17 H17A 109.5 . . ?
C16 C17 H17B 109.5 . . ?
C16 C17 H17C 109.5 . . ?
H17A C17 H17B 109.5 . . ?
H17A C17 H17C 109.5 . . ?
H17B C17 H17C 109.5 . . ?
O6 C18 H18A 109.5 . . ?
O6 C18 H18B 109.5 . . ?
O6 C18 H18C 109.5 . . ?
H18A C18 H18B 109.5 . . ?
H18A C18 H18C 109.5 . . ?
H18B C18 H18C 109.5 . . ?

loop_
_geom_bond_atom_site_label_1
_geom_bond_atom_site_label_2
_geom_bond_distance
_geom_bond_site_symmetry_2
_geom_bond_publ_flag
Dy1 O1 2.337(3) . ?
Dy1 O2 2.346(3) . ?
Dy1 O2 2.639(2) 2_666 ?
Dy1 O3 2.419(3) 2_666 ?
Dy1 O4 2.388(2) . ?
Dy1 O5 2.462(3) . ?
Dy1 O6 2.416(3) . ?
Dy1 N3 2.483(3) . ?
Dy1 N4 2.590(3) . ?
Dy1 C14 2.900(4) 2_666 ?
O1 C7 1.309(4) . ?
O2 C14 1.268(5) . ?
O3 C14 1.254(5) . ?
O4 C16 1.263(5) . ?
O5 C16 1.258(5) . ?
O6 H6 0.864(9) . ?
O6 C18 1.451(6) . ?
N1 H1A 0.87(5) . ?
N1 H1B 1.02(5) . ?
N1 C1 1.368(6) . ?
N2 N3 1.386(5) . ?
N2 C7 1.323(5) . ?
N3 C8 1.284(5) . ?
N4 C9 1.351(5) . ?
N4 C13 1.334(5) . ?
C1 C2 1.404(6) . ?
C1 C6 1.418(6) . ?
C2 H2 0.9300 . ?
C2 C3 1.370(7) . ?
C3 H3 0.9300 . ?
C3 C4 1.379(7) . ?
C4 H4 0.9300 . ?
C4 C5 1.375(6) . ?
C5 H5 0.9300 . ?
C5 C6 1.397(6) . ?
C6 C7 1.483(5) . ?
C8 H8 0.9300 . ?
C8 C9 1.460(6) . ?
C9 C10 1.375(6) . ?
C10 H10 0.9300 . ?
C10 C11 1.376(6) . ?
C11 H11 0.9300 . ?
C11 C12 1.362(6) . ?
C12 H12 0.9300 . ?
C12 C13 1.383(6) . ?
C13 H13 0.9300 . ?
C14 C15 1.496(6) . ?
C15 H15A 0.9600 . ?
C15 H15B 0.9600 . ?
C15 H15C 0.9600 . ?
C16 C17 1.490(5) . ?
C17 H17A 0.9600 . ?
C17 H17B 0.9600 . ?
C17 H17C 0.9600 . ?
C18 H18A 0.9600 . ?
C18 H18B 0.9600 . ?
C18 H18C 0.9600 . ?

loop_
_geom_torsion_atom_site_label_1
_geom_torsion_atom_site_label_2
_geom_torsion_atom_site_label_3
_geom_torsion_atom_site_label_4
_geom_torsion
_geom_torsion_site_symmetry_1
_geom_torsion_site_symmetry_2
_geom_torsion_site_symmetry_3
_geom_torsion_site_symmetry_4
_geom_torsion_publ_flag
Dy1 O1 C7 N2 8.3(5) . . . . ?
Dy1 O1 C7 C6 -174.9(2) . . . . ?
Dy1 O2 C14 O3 -171.2(5) . . . . ?
Dy1 O2 C14 O3 3.7(4) 2_666 . . . ?
Dy1 O2 C14 C15 8.8(11) . . . . ?
Dy1 O2 C14 C15 -176.3(5) 2_666 . . . ?
Dy1 O3 C14 O2 -4.0(5) 2_666 . . . ?
Dy1 O3 C14 C15 175.9(4) 2_666 . . . ?
Dy1 O4 C16 O5 4.3(4) . . . . ?
Dy1 O4 C16 C17 -175.2(4) . . . . ?
Dy1 O5 C16 O4 -4.2(4) . . . . ?
Dy1 O5 C16 C17 175.3(4) . . . . ?
Dy1 N3 C8 C9 7.2(5) . . . . ?
Dy1 N4 C9 C8 0.0(5) . . . . ?
Dy1 N4 C9 C10 -178.6(3) . . . . ?
Dy1 N4 C13 C12 178.1(3) . . . . ?
N1 C1 C2 C3 -177.7(5) . . . . ?
N1 C1 C6 C5 176.9(4) . . . . ?
N1 C1 C6 C7 -8.4(7) . . . . ?
N2 N3 C8 C9 -179.3(3) . . . . ?
N3 N2 C7 O1 -0.2(5) . . . . ?
N3 N2 C7 C6 -177.0(3) . . . . ?
N3 C8 C9 N4 -4.5(6) . . . . ?
N3 C8 C9 C10 174.2(4) . . . . ?
N4 C9 C10 C11 0.8(7) . . . . ?
C1 C2 C3 C4 0.6(8) . . . . ?
C1 C6 C7 O1 -163.4(4) . . . . ?
C1 C6 C7 N2 13.6(6) . . . . ?
C2 C1 C6 C5 -3.3(6) . . . . ?
C2 C1 C6 C7 171.3(4) . . . . ?
C2 C3 C4 C5 -2.9(9) . . . . ?
C3 C4 C5 C6 2.1(8) . . . . ?
C4 C5 C6 C1 1.0(7) . . . . ?
C4 C5 C6 C7 -173.9(4) . . . . ?
C5 C6 C7 O1 11.3(6) . . . . ?
C5 C6 C7 N2 -171.8(4) . . . . ?
C6 C1 C2 C3 2.6(7) . . . . ?
C7 N2 N3 Dy1 -7.3(4) . . . . ?
C7 N2 N3 C8 179.0(3) . . . . ?
C8 C9 C10 C11 -177.7(4) . . . . ?
C9 N4 C13 C12 -0.9(6) . . . . ?
C9 C10 C11 C12 -1.6(8) . . . . ?
C10 C11 C12 C13 1.2(8) . . . . ?
C11 C12 C13 N4 0.1(7) . . . . ?
C13 N4 C9 C8 179.0(4) . . . . ?
C13 N4 C9 C10 0.4(6) . . . . ?
